data_7207070
loop_
_publ_author_name
'Chattopadhyay, Basab'
'Ghosh, Soumen'
'Mondal, Swastik'
'Mukherjee, Monika'
'Mukherjee, Alok K.'

_publ_section_title
;
 Structural study of three o-hydroxyacetophenone derivatives using X-ray
 powder diffraction: interplay of weak intermolecular interactions
;
_journal_issue 3
_journal_name_full CrystEngComm
_journal_page_first 837
_journal_paper_doi 10.1039/c1ce05920c
_journal_volume 14
_journal_year 2012
_chemical_formula_sum 'C10 H12 O3'
_chemical_formula_weight 180.20
_chemical_name_common 'from E:/powder/org3_fox/gsas/P21a.cif'
_chemical_name_systematic ' ?'
_space_group_IT_number 14
_symmetry_cell_setting monoclinic
_symmetry_space_group_name_Hall '-P 2ybc'
_symmetry_space_group_name_H-M 'P 1 21/c 1'
_audit_creation_date 2011-02-10T13:49
_audit_creation_method 'from EXP file using GSAS2CIF'
_audit_update_record
;
2011-02-10T13:49 Initial CIF as created by GSAS2CIF

2011-02-11 # Formatted by publCIF
;
_cell_angle_alpha 90.0
_cell_angle_beta 123.368(5)
_cell_angle_gamma 90.0
_cell_formula_units_Z 4
_cell_length_a 9.8702(15)
_cell_length_b 13.7735(19)
_cell_length_c 8.1460(12)
_cell_measurement_temperature 295
_cell_volume 924.9(2)
_computing_structure_refinement GSAS
_diffrn_ambient_temperature 295
_diffrn_measurement_device_type 'Bruker D8 Advance'
_diffrn_radiation_monochromator germanium
_diffrn_radiation_polarisn_ratio 0.5
_diffrn_radiation_probe x-ray
_diffrn_radiation_type 'Cu Ka1'
_diffrn_radiation_wavelength 1.54056
_exptl_absorpt_correction_T_max 1.00000
_exptl_absorpt_correction_T_min 1.00000
_exptl_absorpt_process_details
; GSAS Absorption/surface roughness correction: function number 0
No correction is applied.
;
_pd_block_id 2011-02-10T13:49|FINAL3_P21C|ORG3|
_pd_calc_method 'Rietveld Refinement'
_pd_char_colour colourless
_pd_instr_location ' ?'
_pd_meas_2theta_range_inc 0.02
_pd_meas_2theta_range_max 99.98
_pd_meas_2theta_range_min 5.0
_pd_meas_number_of_points 4750
_pd_meas_scan_method step
_pd_phase_name 'from E:/powder/org3_fox/gsas/P21a.cif'
_pd_proc_2theta_range_inc 0.02
_pd_proc_2theta_range_max 99.98
_pd_proc_2theta_range_min 5.0
_pd_proc_info_datetime 2011-02-10T13:49:00
_pd_proc_info_excluded_regions ' ?'
_pd_proc_ls_background_function
; GSAS Background function number 1 with 36 terms.
Shifted Chebyshev function of 1st kind
1: 1224.42 2: -750.408 3: 261.527 4: 89.2683
5: -198.433 6: 186.054 7: -138.587 8: 10.6702
9: 103.519 10: -125.964 11: 82.3058 12: -76.4430
13: 64.7755 14: 1.40936 15: -70.3744 16: 120.094
17: -101.400 18: 37.8929 19: 36.4101 20: -69.8108
21: 72.7715 22: -36.2022 23: -7.25082 24: 26.5624
25: -28.8847 26: -6.50333 27: 13.6807 28: -9.14876
29: -4.33344 30: 9.42158 31: 3.30408 32: -8.34522
33: 11.8318 34: -5.69492 35: 6.12453 36: -4.18602
;
_pd_proc_ls_peak_cutoff 0.01000
_pd_proc_ls_profile_function
;
CW Profile function number 2 with 18 terms
Profile coefficients for Simpson's rule integration of pseudovoigt function
C.J. Howard (1982). J. Appl. Cryst.,15,615-620.
P. Thompson, D.E. Cox & J.B. Hastings (1987). J. Appl. Cryst.,20,79-83.
Peak tails are ignored where the intensity is below 0.0100 times the peak
Aniso. broadening axis 0.0 0.0 1.0
;
_pd_proc_ls_prof_R_factor 0.0465
_pd_proc_ls_prof_wR_expected 0.0238
_pd_proc_ls_prof_wR_factor 0.0659
_pd_proc_number_of_points 4750
_pd_spec_mounting ' ?'
_pd_spec_mount_mode reflection
_refine_ls_goodness_of_fit_all 3.11
_refine_ls_matrix_type full
_refine_ls_number_parameters 123
_refine_ls_number_restraints 78
_refine_ls_R_Fsqd_factor 0.09780
_refine_ls_shift/su_max 0.03
_refine_ls_shift/su_mean 0.00
_reflns_d_resolution_high 1.006
_reflns_d_resolution_low 8.243
_reflns_limit_h_max 9
_reflns_limit_h_min 0
_reflns_limit_k_max 13
_reflns_limit_k_min 0
_reflns_limit_l_max 6
_reflns_limit_l_min -8
_reflns_number_total 953
_cod_data_source_file c1ce05920c.txt
_cod_data_source_block FINAL3_P21C_publ
_cod_depositor_comments
;
The following automatic conversions were performed:

'_geom_bond_publ_flag' value 'N' changed to 'n' according to
/home/saulius/struct/CIF-dictionaries/cif_core.dic dictionary named
'cif_core.dic' version 2.4.1 from 2010-06-29 (38
times).

'_geom_angle_publ_flag' value 'N' changed to 'n' according
to /home/saulius/struct/CIF-dictionaries/cif_core.dic dictionary
named 'cif_core.dic' version 2.4.1 from 2010-06-29 (41 time).

Automatic conversion script
Id: cif_fix_values 1715 2011-07-08 13:25:40Z adriana 
;
_cod_original_cell_volume 924.88(25)
_cod_database_code 7207070
_gsas_exptl_extinct_corr_t_min 1.00000
_gsas_exptl_extinct_corr_t_max 1.00000

loop_
_symmetry_equiv_pos_site_id
_symmetry_equiv_pos_as_xyz
1 +x,+y,+z
2 -x,+y+1/2,-z+1/2
-1 -x,-y,-z
-2 +x,-y+1/2,+z+1/2

loop_
_atom_site_type_symbol
_atom_site_label
_atom_site_fract_x
_atom_site_fract_y
_atom_site_fract_z
_atom_site_occupancy
_atom_site_thermal_displace_type
_atom_site_U_iso_or_equiv
_atom_site_symmetry_multiplicity
C C1 0.1728(6) 0.24273(35) 0.2095(7) 1.0 Uiso 0.04 4
C C6 0.3145(5) 0.22414(26) 0.2134(6) 1.0 Uiso 0.04 4
C C5 0.3696(6) 0.12888(29) 0.2204(7) 1.0 Uiso 0.04 4
C C4 0.2812(5) 0.04964(29) 0.2210(7) 1.0 Uiso 0.04 4
C C3 0.1397(5) 0.06588(26) 0.2172(7) 1.0 Uiso 0.04 4
C C2 0.0853(6) 0.16109(31) 0.2093(7) 1.0 Uiso 0.04 4
C C7 0.1324(6) 0.34843(33) 0.2019(10) 1.0 Uiso 0.04 4
C C8 0.2444(4) 0.43127(23) 0.2238(4) 1.0 Uiso 0.04 4
C C9 0.60358(33) 0.18524(22) 0.2111(4) 1.0 Uiso 0.04 4
C C10 0.33856(33) -0.05251(24) 0.2257(4) 1.0 Uiso 0.04 4
O O1 0.0051(9) 0.3710(6) 0.1930(11) 1.0 Uiso 0.04 4
O O3 -0.0541(6) 0.17351(25) 0.2005(10) 1.0 Uiso 0.04 4
O O2 0.5142(7) 0.11219(35) 0.2367(10) 1.0 Uiso 0.04 4
H H6 0.3734 0.27834 0.21495 1.0 Uiso 0.04 4
H H3 0.07712 0.01297 0.21379 1.0 Uiso 0.06 4
H H3(O3) -0.06999 0.23186 0.21265 1.0 Uiso 0.06 4
H H8A 0.2738 0.47448 0.334 1.0 Uiso 0.06 4
H H8B 0.34308 0.40479 0.24226 1.0 Uiso 0.06 4
H H8C 0.18768 0.46905 0.10293 1.0 Uiso 0.06 4
H H9A 0.64239 0.23661 0.30878 1.0 Uiso 0.06 4
H H9B 0.69535 0.15599 0.21615 1.0 Uiso 0.06 4
H H9C 0.53091 0.21352 0.08089 1.0 Uiso 0.06 4
H H10A 0.31675 -0.07049 0.09759 1.0 Uiso 0.06 4
H H10B 0.45477 -0.05616 0.32276 1.0 Uiso 0.06 4
H H10C 0.28329 -0.09759 0.26127 1.0 Uiso 0.06 4

loop_
_atom_type_symbol
_atom_type_number_in_cell
_atom_type_scat_dispersion_real
_atom_type_scat_dispersion_imag
_atom_type_scat_Cromer_Mann_a1
_atom_type_scat_Cromer_Mann_a2
_atom_type_scat_Cromer_Mann_a3
_atom_type_scat_Cromer_Mann_a4
_atom_type_scat_Cromer_Mann_b1
_atom_type_scat_Cromer_Mann_b2
_atom_type_scat_Cromer_Mann_b3
_atom_type_scat_Cromer_Mann_b4
_atom_type_scat_Cromer_Mann_c
_atom_type_scat_source
C 40.0 0.000 0.000 2.31000 20.8439 1.02000 10.2075 1.58860 0.56870 0.86500 51.6512 0.21560 International_Tables_Vol_C
O 12.0 0.000 0.000 3.04850 13.2771 2.28680 5.70110 1.54630 0.32390 0.86700 32.9089 0.25080 International_Tables_Vol_C
H 48.0 0.000 0.000 0.49300 10.5109 0.32291 26.1257 0.14019 3.14236 0.04081 57.7997 0.00304 International_Tables_Vol_C

loop_
_geom_angle_atom_site_label_1
_geom_angle_atom_site_label_2
_geom_angle_atom_site_label_3
_geom_angle
_geom_angle_site_symmetry_1
_geom_angle_site_symmetry_3
_geom_angle_publ_flag
C6 C1 C2 117.00(32) 1_555 1_555 n
C6 C1 C7 114.6(4) 1_555 1_555 n
C2 C1 C7 128.40(33) 1_555 1_555 n
C1 C6 C5 121.85(28) 1_555 1_555 n
C1 C6 H6 117.1(4) 1_555 1_555 n
C5 C6 H6 121.06(34) 1_555 1_555 n
C6 C5 C4 119.92(29) 1_555 1_555 n
C6 C5 O2 121.01(32) 1_555 1_555 n
C4 C5 O2 118.98(31) 1_555 1_555 n
C5 C4 C3 119.52(29) 1_555 1_555 n
C5 C4 C10 120.05(27) 1_555 1_555 n
C3 C4 C10 120.42(28) 1_555 1_555 n
C4 C3 C2 120.16(27) 1_555 1_555 n
C4 C3 H3 120.37(34) 1_555 1_555 n
C2 C3 H3 119.41(33) 1_555 1_555 n
C1 C2 C3 121.53(31) 1_555 1_555 n
C1 C2 O3 120.18(32) 1_555 1_555 n
C3 C2 O3 118.28(32) 1_555 1_555 n
C1 C7 C8 124.1(4) 1_555 1_555 n
C1 C7 O1 118.5(4) 1_555 1_555 n
C8 C7 O1 117.2(4) 1_555 1_555 n
C7 C8 H8A 113.05(35) 1_555 1_555 n
C7 C8 H8B 109.69(31) 1_555 1_555 n
C7 C8 H8C 107.73(32) 1_555 1_555 n
H8A C8 H8B 108.64(27) 1_555 1_555 n
H8A C8 H8C 108.56(29) 1_555 1_555 n
H8B C8 H8C 109.10(32) 1_555 1_555 n
O2 C9 H9A 113.0(4) 1_555 1_555 n
O2 C9 H9B 109.79(30) 1_555 1_555 n
O2 C9 H9C 107.21(33) 1_555 1_555 n
H9A C9 H9B 109.19(27) 1_555 1_555 n
H9A C9 H9C 108.78(29) 1_555 1_555 n
H9B C9 H9C 108.82(30) 1_555 1_555 n
C4 C10 H10A 110.57(28) 1_555 1_555 n
C4 C10 H10B 109.09(28) 1_555 1_555 n
C4 C10 H10C 109.82(27) 1_555 1_555 n
H10A C10 H10B 108.95(28) 1_555 1_555 n
H10A C10 H10C 109.15(29) 1_555 1_555 n
H10B C10 H10C 109.23(28) 1_555 1_555 n
C2 O3 H3(O3) 111.6(4) 1_555 1_555 n
C5 O2 C9 124.0(4) 1_555 1_555 n

loop_
_geom_bond_atom_site_label_1
_geom_bond_atom_site_label_2
_geom_bond_distance
_geom_bond_site_symmetry_2
_geom_bond_publ_flag
C1 C6 1.4050(33) 1_555 n
C1 C2 1.4176(33) 1_555 n
C1 C7 1.5017(33) 1_555 n
C6 C1 1.4050(33) 1_555 n
C6 C5 1.4093(33) 1_555 n
C6 H6 0.9420(31) 1_555 n
C5 C6 1.4093(33) 1_555 n
C5 C4 1.3992(33) 1_555 n
C5 O2 1.3781(34) 1_555 n
C4 C5 1.3992(33) 1_555 n
C4 C3 1.3976(32) 1_555 n
C4 C10 1.5094(33) 1_555 n
C3 C4 1.3976(32) 1_555 n
C3 C2 1.4050(33) 1_555 n
C3 H3 0.9456(31) 1_555 n
C2 C1 1.4176(33) 1_555 n
C2 C3 1.4050(33) 1_555 n
C2 O3 1.3489(34) 1_555 n
C7 C1 1.5017(33) 1_555 n
C7 C8 1.5292(33) 1_555 n
C7 O1 1.257(4) 1_555 n
C8 C7 1.5292(33) 1_555 n
C8 H8A 0.9788(29) 1_555 n
C8 H8B 0.9714(29) 1_555 n
C8 H8C 0.9731(30) 1_555 n
C9 O2 1.4273(33) 1_555 n
C9 H9A 0.9724(28) 1_555 n
C9 H9B 0.9711(28) 1_555 n
C9 H9C 0.9767(29) 1_555 n
C10 C4 1.5094(33) 1_555 n
C10 H10A 0.9743(28) 1_555 n
C10 H10B 0.9725(27) 1_555 n
C10 H10C 0.9702(28) 1_555 n
O1 C7 1.257(4) 1_555 n
O3 C2 1.3489(34) 1_555 n
O3 H3(O3) 0.8350(32) 1_555 n
O2 C5 1.3781(34) 1_555 n
O2 C9 1.4273(33) 1_555 n
